data_1566153
loop_
_publ_author_name
'Guo, Rui'
'Zhang, Xin'
'Li, Tong'
'Li, Qianli'
'Ruiz, David A.'
'Liu, Liu Leo'
'Tung, Chen-Ho'
'Kong, Lingbing'

_publ_section_title
;
 Unraveling the reactivity of a cationic iminoborane: avenues to unusual
 boron cations
;
_journal_issue 8
_journal_name_full 'Chemical Science'
_journal_page_first 2303
_journal_page_last 2309
_journal_paper_doi 10.1039/D2SC00002D
_journal_volume 13
_journal_year 2022
_chemical_formula_moiety 'C29 H49 Al B Br3 N6'
_chemical_formula_sum 'C29 H49 Al B Br3 N6'
_chemical_formula_weight 759.26
_space_group_crystal_system orthorhombic
_space_group_IT_number 61
_space_group_name_Hall '-P 2ac 2ab'
_space_group_name_H-M_alt 'P b c a'
_atom_sites_solution_hydrogens geom
_atom_sites_solution_primary dual
_audit_creation_date 2021-04-15
_audit_creation_method
;
Olex2 1.3
(compiled 2020.11.12 svn.r5f609507 for OlexSys, GUI svn.r6272)
;
_audit_update_record
;
2021-04-16 deposited with the CCDC.	2022-01-26 downloaded from the CCDC.
;
_cell_angle_alpha 90
_cell_angle_beta 90
_cell_angle_gamma 90
_cell_formula_units_Z 16
_cell_length_a 18.3035(4)
_cell_length_b 18.6688(5)
_cell_length_c 41.8373(8)
_cell_measurement_reflns_used 9105
_cell_measurement_temperature 173.00(10)
_cell_measurement_theta_max 75.8190
_cell_measurement_theta_min 3.5390
_cell_volume 14296.0(6)
_computing_cell_refinement 'CrysAlisPro 1.171.39.46 (Rigaku OD, 2018)'
_computing_data_collection 'CrysAlisPro 1.171.39.46 (Rigaku OD, 2018)'
_computing_data_reduction 'CrysAlisPro 1.171.39.46 (Rigaku OD, 2018)'
_computing_molecular_graphics 'Olex2 1.3 (Dolomanov et al., 2009)'
_computing_publication_material 'Olex2 1.3 (Dolomanov et al., 2009)'
_computing_structure_refinement 'SHELXL 2018/3 (Sheldrick, 2015)'
_computing_structure_solution 'SHELXT 2018/2 (Sheldrick, 2018)'
_diffrn_ambient_temperature 173.00(10)
_diffrn_detector 'CCD plate'
_diffrn_detector_type HyPix
_diffrn_measured_fraction_theta_full 0.988
_diffrn_measured_fraction_theta_max 0.988
_diffrn_measurement_details
;
List of Runs (angles in degrees, time in seconds):

  # Type    Start    End  Width  t~exp~   \w     \q     \k     \f   Frames
#--------------------------------------------------------------------------
  1  \w    -43.00  25.00   1.00    1.30    --  -48.45  38.00  90.00   68
  2  \w    -25.00  27.00   1.00    1.30    --  -48.45  19.00  30.00   52
  3  \w    -89.00 -47.00   1.00    5.00    --  -86.25 132.00  93.00   42
  4  \w   -144.00 -22.00   1.00    5.00    --  -86.25   2.00 -46.00  122
  5  \w     35.00  66.00   1.00    5.00    --  106.49 -57.00-120.00   31
  6  \w     36.00 107.00   1.00    5.00    --  106.49-125.00-150.00   71
  7  \w     43.00 119.00   1.00    5.00    --  106.49-135.00 115.00   76
;
_diffrn_measurement_device 'four-circle diffractometer'
_diffrn_measurement_device_type 'XtaLAB Synergy, Dualflex, HyPix'
_diffrn_measurement_method '\w scans'
_diffrn_orient_matrix_type 'CrysAlisPro convention (1999,Acta A55,543-557)'
_diffrn_orient_matrix_UB_11 -0.0012169000
_diffrn_orient_matrix_UB_12 0.0703053000
_diffrn_orient_matrix_UB_13 -0.0192638000
_diffrn_orient_matrix_UB_21 -0.0013318000
_diffrn_orient_matrix_UB_22 -0.0432453000
_diffrn_orient_matrix_UB_23 -0.0313875000
_diffrn_orient_matrix_UB_31 -0.0840974000
_diffrn_orient_matrix_UB_32 -0.0005114000
_diffrn_orient_matrix_UB_33 0.0007473000
_diffrn_radiation_monochromator mirror
_diffrn_radiation_probe x-ray
_diffrn_radiation_type 'Cu K\a'
_diffrn_radiation_wavelength 1.54184
_diffrn_reflns_av_R_equivalents 0.0563
_diffrn_reflns_av_unetI/netI 0.0508
_diffrn_reflns_Laue_measured_fraction_full 0.988
_diffrn_reflns_Laue_measured_fraction_max 0.988
_diffrn_reflns_limit_h_max 8
_diffrn_reflns_limit_h_min -21
_diffrn_reflns_limit_k_max 17
_diffrn_reflns_limit_k_min -22
_diffrn_reflns_limit_l_max 49
_diffrn_reflns_limit_l_min -49
_diffrn_reflns_number 45826
_diffrn_reflns_point_group_measured_fraction_full 0.988
_diffrn_reflns_point_group_measured_fraction_max 0.988
_diffrn_reflns_theta_full 67.075
_diffrn_reflns_theta_max 67.075
_diffrn_reflns_theta_min 3.543
_diffrn_source 'micro-focus sealed X-ray tube'
_diffrn_source_type 'PhotonJet (Cu) X-ray Source'
_exptl_absorpt_coefficient_mu 4.627
_exptl_absorpt_correction_T_max 1.00000
_exptl_absorpt_correction_T_min 0.48567
_exptl_absorpt_correction_type multi-scan
_exptl_absorpt_process_details
;
CrysAlisPro 1.171.39.46 (Rigaku Oxford Diffraction, 2018)
Empirical absorption correction using spherical harmonics,
 implemented in SCALE3 ABSPACK scaling algorithm.
;
_exptl_crystal_colour colourless
_exptl_crystal_colour_primary colourless
_exptl_crystal_density_diffrn 1.411
_exptl_crystal_description block
_exptl_crystal_F_000 6208
_exptl_crystal_size_max 0.4
_exptl_crystal_size_mid 0.3
_exptl_crystal_size_min 0.2
_refine_diff_density_max 1.144
_refine_diff_density_min -1.374
_refine_diff_density_rms 0.133
_refine_ls_extinction_method none
_refine_ls_goodness_of_fit_ref 1.045
_refine_ls_hydrogen_treatment constr
_refine_ls_matrix_type full
_refine_ls_number_parameters 782
_refine_ls_number_reflns 12612
_refine_ls_number_restraints 78
_refine_ls_restrained_S_all 1.045
_refine_ls_R_factor_all 0.0892
_refine_ls_R_factor_gt 0.0688
_refine_ls_shift/su_max 0.001
_refine_ls_shift/su_mean 0.000
_refine_ls_structure_factor_coef Fsqd
_refine_ls_weighting_details 'w=1/[\s^2^(Fo^2^)+(0.1325P)^2^+19.6278P] where P=(Fo^2^+2Fc^2^)/3'
_refine_ls_weighting_scheme calc
_refine_ls_wR_factor_gt 0.1875
_refine_ls_wR_factor_ref 0.2106
_reflns_Friedel_coverage 0.000
_reflns_number_gt 9541
_reflns_number_total 12612
_reflns_threshold_expression 'I > 2\s(I)'
_cod_data_source_file d2sc00002d2.cif
_cod_data_source_block klb-109
_cod_depositor_comments 'Adding full bibliography for 1566151--1566160.cif.'
_cod_database_code 1566153
_shelx_shelxl_version_number 2018/3
_chemical_oxdiff_formula CBN
_shelx_space_group_comment
;
The symmetry employed for this shelxl refinement is uniquely defined
by the following loop, which should always be used as a source of
symmetry information in preference to the above space-group names.
They are only intended as comments.
;
_shelx_estimated_absorpt_t_max 0.458
_shelx_estimated_absorpt_t_min 0.259
_reflns_odcompleteness_completeness 98.64
_reflns_odcompleteness_iscentric 1
_reflns_odcompleteness_theta 66.97
_olex2_refinement_description
;
1. Fixed Uiso
 At 1.2 times of:
  All C(H) groups
 At 1.5 times of:
  All C(H,H,H) groups
2. Restrained distances
 C47B-C44 = C46A-C44 = C46B-C44 = C45A-C44 = C45B-C44 = C47A-C44
 1.56 with sigma of 0.02
3. Uiso/Uaniso restraints and constraints
C47B \\sim C47A \\sim C45B \\sim C45A \\sim C46A \\sim C46B: within 2A with
sigma of 0.01 and sigma for terminal atoms of 0.02 within 2A
Uanis(C45B) \\sim Ueq, Uanis(C45A) \\sim Ueq, Uanis(C46B) \\sim Ueq,
Uanis(C46A) \\sim Ueq, Uanis(C47B) \\sim Ueq, Uanis(C47A) \\sim Ueq: with sigma
of 0.01 and sigma for terminal atoms of 0.02
4. Others
 Sof(C47B)=Sof(H47D)=Sof(H47E)=Sof(H47F)=Sof(C45B)=Sof(H45D)=Sof(H45E)=
 Sof(H45F)=Sof(C46B)=Sof(H46D)=Sof(H46E)=Sof(H46F)=1-FVAR(1)
 Sof(C45A)=Sof(H45A)=Sof(H45B)=Sof(H45C)=Sof(C47A)=Sof(H47A)=Sof(H47B)=
 Sof(H47C)=Sof(C46A)=Sof(H46A)=Sof(H46B)=Sof(H46C)=FVAR(1)
5.a Ternary CH refined with riding coordinates:
 C56(H56), C53(H53), C27(H27), C24(H24)
5.b Aromatic/amide H refined with riding coordinates:
 C32(H32), C3(H3), C34(H34), C5(H5)
5.c Idealised Me refined as rotating group:
 C14(H14A,H14B,H14C), C58(H58A,H58B,H58C), C8(H8A,H8B,H8C), C57(H57A,H57B,
 H57C), C43(H43A,H43B,H43C), C39(H39A,H39B,H39C), C38(H38A,H38B,H38C), C37(H37A,
 H37B,H37C), C13(H13A,H13B,H13C), C12(H12A,H12B,H12C), C10(H10A,H10B,H10C),
 C51(H51A,H51B,H51C), C54(H54A,H54B,H54C), C28(H28A,H28B,H28C), C55(H55A,H55B,
 H55C), C52(H52A,H52B,H52C), C9(H9A,H9B,H9C), C29(H29A,H29B,H29C), C42(H42A,
 H42B,H42C), C41(H41A,H41B,H41C), C17(H17A,H17B,H17C), C22(H22A,H22B,H22C),
 C16(H16A,H16B,H16C), C18(H18A,H18B,H18C), C25(H25A,H25B,H25C), C26(H26A,H26B,
 H26C), C23(H23A,H23B,H23C), C45A(H45A,H45B,H45C), C47A(H47A,H47B,H47C),
 C46A(H46A,H46B,H46C), C47B(H47D,H47E,H47F), C45B(H45D,H45E,H45F), C46B(H46D,
 H46E,H46F)
;
_olex2_submission_special_instructions 'No special instructions were received'
_oxdiff_exptl_absorpt_empirical_details
;
Empirical correction (ABSPACK) includes:
- Absorption correction using spherical harmonics
- Frame scaling
;
_oxdiff_exptl_absorpt_empirical_full_max 2.090
_oxdiff_exptl_absorpt_empirical_full_min 0.618

loop_
_space_group_symop_operation_xyz
'x, y, z'
'-x+1/2, -y, z+1/2'
'-x, y+1/2, -z+1/2'
'x+1/2, -y+1/2, -z'
'-x, -y, -z'
'x-1/2, y, -z-1/2'
'x, -y-1/2, z-1/2'
'-x-1/2, y-1/2, z'

loop_
_atom_site_label
_atom_site_type_symbol
_atom_site_fract_x
_atom_site_fract_y
_atom_site_fract_z
_atom_site_U_iso_or_equiv
_atom_site_adp_type
_atom_site_occupancy
_atom_site_site_symmetry_order
_atom_site_calc_flag
_atom_site_refinement_flags_posn
_atom_site_refinement_flags_adp
_atom_site_refinement_flags_occupancy
_atom_site_disorder_assembly
_atom_site_disorder_group
Br6 Br 0.56281(3) 0.53082(3) 0.18006(2) 0.04796(19) Uani 1 1 d . . . . .
Br2 Br 0.48802(4) 0.75513(4) 0.42838(2) 0.0549(2) Uani 1 1 d . . . . .
Br3 Br 0.28484(4) 0.78880(4) 0.43780(2) 0.0609(2) Uani 1 1 d . . . . .
Br5 Br 0.76910(4) 0.50546(6) 0.17634(2) 0.0786(3) Uani 1 1 d . . . . .
Br1 Br 0.40968(4) 0.87760(4) 0.49419(2) 0.0685(2) Uani 1 1 d . . . . .
Br4 Br 0.67882(6) 0.63073(5) 0.23586(3) 0.0859(3) Uani 1 1 d . . . . .
Al1 Al 0.39431(9) 0.77503(9) 0.46351(4) 0.0405(4) Uani 1 1 d . . . . .
Al2 Al 0.66992(9) 0.52371(9) 0.20844(4) 0.0408(4) Uani 1 1 d . . . . .
N11 N 0.4656(2) 0.3701(2) 0.22934(9) 0.0279(8) Uani 1 1 d . . . . .
N7 N 0.6128(2) 0.3878(2) 0.27924(9) 0.0272(8) Uani 1 1 d . . . . .
N12 N 0.5500(2) 0.3312(2) 0.19741(9) 0.0284(8) Uani 1 1 d . . . . .
N1 N 0.3454(2) 0.6299(2) 0.53187(9) 0.0282(8) Uani 1 1 d . . . . .
N10 N 0.6582(2) 0.4471(2) 0.23685(10) 0.0317(9) Uani 1 1 d . . . . .
N8 N 0.6802(2) 0.4168(2) 0.28680(10) 0.0319(9) Uani 1 1 d . . . . .
N5 N 0.1938(2) 0.6202(2) 0.48149(10) 0.0344(9) Uani 1 1 d . . . . .
N4 N 0.3861(2) 0.6961(2) 0.49088(10) 0.0349(9) Uani 1 1 d . . . . .
N2 N 0.4120(2) 0.6599(2) 0.53946(10) 0.0345(9) Uani 1 1 d . . . . .
N9 N 0.7058(2) 0.4503(3) 0.26307(10) 0.0372(10) Uani 1 1 d . . . . .
N6 N 0.2776(2) 0.5820(3) 0.44966(11) 0.0405(10) Uani 1 1 d . . . . .
N3 N 0.4346(2) 0.6974(3) 0.51596(11) 0.0389(10) Uani 1 1 d . . . . .
C48 C 0.5380(2) 0.3704(2) 0.22407(10) 0.0260(9) Uani 1 1 d . . . . .
C1 C 0.3039(2) 0.5953(3) 0.55685(11) 0.0284(10) Uani 1 1 d . . . . .
C35 C 0.5595(3) 0.2825(3) 0.30557(11) 0.0283(10) Uani 1 1 d . . . . .
C56 C 0.4308(2) 0.4112(3) 0.25553(11) 0.0288(10) Uani 1 1 d . . . . .
H56 H 0.470173 0.426157 0.269906 0.035 Uiso 1 1 calc R U . . .
C30 C 0.5708(2) 0.3568(3) 0.30496(11) 0.0285(10) Uani 1 1 d . . . . .
C31 C 0.5373(3) 0.4029(3) 0.32762(11) 0.0311(10) Uani 1 1 d . . . . .
C6 C 0.2966(3) 0.5210(3) 0.55628(12) 0.0309(10) Uani 1 1 d . . . . .
C2 C 0.2671(3) 0.6381(3) 0.58002(11) 0.0285(10) Uani 1 1 d . . . . .
C32 C 0.4892(3) 0.3714(3) 0.34864(12) 0.0362(11) Uani 1 1 d . . . . .
H32 H 0.467452 0.400585 0.363949 0.043 Uiso 1 1 calc R U . . .
C49 C 0.4313(3) 0.3308(3) 0.20573(12) 0.0341(11) Uani 1 1 d . . . . .
C3 C 0.2153(3) 0.6038(3) 0.59876(12) 0.0329(11) Uani 1 1 d . . . . .
H3 H 0.190467 0.630584 0.614026 0.039 Uiso 1 1 calc R U . . .
C50 C 0.4831(3) 0.3053(3) 0.18612(12) 0.0338(11) Uani 1 1 d . . . . .
C34 C 0.5068(3) 0.2562(3) 0.32713(12) 0.0341(11) Uani 1 1 d . . . . .
H34 H 0.495774 0.207572 0.326853 0.041 Uiso 1 1 calc R U . . .
C19 C 0.2662(3) 0.6185(3) 0.47675(11) 0.0306(10) Uani 1 1 d . . . . .
C33 C 0.4709(3) 0.2998(3) 0.34864(12) 0.0335(11) Uani 1 1 d . . . . .
C11 C 0.2847(3) 0.7178(3) 0.58806(13) 0.0343(11) Uani 1 1 d . . . . .
C36 C 0.5990(3) 0.2251(3) 0.28553(12) 0.0342(11) Uani 1 1 d . . . . .
C5 C 0.2412(3) 0.4908(3) 0.57571(12) 0.0343(11) Uani 1 1 d . . . . .
H5 H 0.233115 0.441691 0.574782 0.041 Uiso 1 1 calc R U . . .
C4 C 0.1987(3) 0.5316(3) 0.59592(12) 0.0331(11) Uani 1 1 d . . . . .
C7 C 0.3434(3) 0.4669(3) 0.53710(13) 0.0376(12) Uani 1 1 d . . . . .
C40 C 0.5545(3) 0.4841(3) 0.33252(12) 0.0363(11) Uani 1 1 d . . . . .
C53 C 0.6230(3) 0.3181(3) 0.18244(12) 0.0374(12) Uani 1 1 d . . . . .
H53 H 0.659318 0.341447 0.196131 0.045 Uiso 1 1 calc R U . . .
C14 C 0.2883(3) 0.7684(3) 0.55916(12) 0.0370(11) Uani 1 1 d . . . . .
H14A H 0.326168 0.752671 0.544886 0.056 Uiso 1 1 calc R U . . .
H14B H 0.298852 0.816098 0.566338 0.056 Uiso 1 1 calc R U . . .
H14C H 0.242283 0.767923 0.548187 0.056 Uiso 1 1 calc R U . . .
C58 C 0.3963(3) 0.4796(3) 0.24256(14) 0.0426(13) Uani 1 1 d . . . . .
H58A H 0.432129 0.506252 0.230755 0.064 Uiso 1 1 calc R U . . .
H58B H 0.378673 0.508203 0.260019 0.064 Uiso 1 1 calc R U . . .
H58C H 0.356253 0.467563 0.228730 0.064 Uiso 1 1 calc R U . . .
C8 C 0.2943(3) 0.4306(3) 0.51200(14) 0.0437(13) Uani 1 1 d . . . . .
H8A H 0.253172 0.408872 0.522430 0.066 Uiso 1 1 calc R U . . .
H8B H 0.321733 0.394528 0.500904 0.066 Uiso 1 1 calc R U . . .
H8C H 0.277352 0.465813 0.497002 0.066 Uiso 1 1 calc R U . . .
C27 C 0.1589(3) 0.6591(3) 0.50886(12) 0.0364(11) Uani 1 1 d . . . . .
H27 H 0.198837 0.675408 0.522686 0.044 Uiso 1 1 calc R U . . .
C57 C 0.3787(3) 0.3660(3) 0.27539(13) 0.0411(13) Uani 1 1 d . . . . .
H57A H 0.333319 0.360477 0.264118 0.062 Uiso 1 1 calc R U . . .
H57B H 0.369831 0.389251 0.295487 0.062 Uiso 1 1 calc R U . . .
H57C H 0.399925 0.319737 0.279100 0.062 Uiso 1 1 calc R U . . .
C43 C 0.5577(3) 0.5296(3) 0.30200(14) 0.0437(13) Uani 1 1 d . . . . .
H43A H 0.596662 0.512825 0.288610 0.066 Uiso 1 1 calc R U . . .
H43B H 0.566188 0.578793 0.307578 0.066 Uiso 1 1 calc R U . . .
H43C H 0.512162 0.525680 0.290735 0.066 Uiso 1 1 calc R U . . .
C39 C 0.5459(3) 0.1927(3) 0.26077(13) 0.0402(12) Uani 1 1 d . . . . .
H39A H 0.504496 0.172507 0.271622 0.060 Uiso 1 1 calc R U . . .
H39B H 0.570407 0.155929 0.248866 0.060 Uiso 1 1 calc R U . . .
H39C H 0.529650 0.229584 0.246437 0.060 Uiso 1 1 calc R U . . .
C38 C 0.6698(3) 0.2494(3) 0.26887(16) 0.0438(13) Uani 1 1 d . . . . .
H38A H 0.657849 0.279848 0.251126 0.066 Uiso 1 1 calc R U . . .
H38B H 0.695990 0.208209 0.261311 0.066 Uiso 1 1 calc R U . . .
H38C H 0.699618 0.275321 0.283777 0.066 Uiso 1 1 calc R U . . .
C21 C 0.2114(3) 0.5600(3) 0.43720(13) 0.0457(14) Uani 1 1 d . . . . .
C44 C 0.4116(3) 0.2707(3) 0.37126(13) 0.0454(13) Uani 1 1 d D . . . .
C20 C 0.1579(3) 0.5842(3) 0.45715(13) 0.0461(14) Uani 1 1 d . . . . .
C15 C 0.1349(3) 0.5011(3) 0.61587(13) 0.0391(12) Uani 1 1 d . . . . .
C37 C 0.6232(3) 0.1634(3) 0.30806(15) 0.0457(13) Uani 1 1 d . . . . .
H37A H 0.653300 0.182462 0.324818 0.068 Uiso 1 1 calc R U . . .
H37B H 0.650363 0.128606 0.296097 0.068 Uiso 1 1 calc R U . . .
H37C H 0.580783 0.141152 0.317218 0.068 Uiso 1 1 calc R U . . .
C13 C 0.3571(3) 0.7187(3) 0.60630(13) 0.0433(13) Uani 1 1 d . . . . .
H13A H 0.353517 0.687945 0.624637 0.065 Uiso 1 1 calc R U . . .
H13B H 0.367652 0.766651 0.613134 0.065 Uiso 1 1 calc R U . . .
H13C H 0.395544 0.701962 0.592593 0.065 Uiso 1 1 calc R U . . .
C12 C 0.2265(4) 0.7500(3) 0.61021(15) 0.0466(14) Uani 1 1 d . . . . .
H12A H 0.179577 0.747647 0.599975 0.070 Uiso 1 1 calc R U . . .
H12B H 0.238369 0.799074 0.614669 0.070 Uiso 1 1 calc R U . . .
H12C H 0.224995 0.723430 0.629850 0.070 Uiso 1 1 calc R U . . .
C10 C 0.4115(3) 0.4961(3) 0.52078(16) 0.0473(14) Uani 1 1 d . . . . .
H10A H 0.397465 0.527253 0.503602 0.071 Uiso 1 1 calc R U . . .
H10B H 0.439812 0.457000 0.512439 0.071 Uiso 1 1 calc R U . . .
H10C H 0.440206 0.522298 0.535998 0.071 Uiso 1 1 calc R U . . .
C51 C 0.3498(3) 0.3169(4) 0.20410(15) 0.0483(14) Uani 1 1 d . . . . .
H51A H 0.337493 0.277796 0.217992 0.072 Uiso 1 1 calc R U . . .
H51B H 0.336366 0.305070 0.182557 0.072 Uiso 1 1 calc R U . . .
H51C H 0.323850 0.359079 0.210721 0.072 Uiso 1 1 calc R U . . .
C54 C 0.6425(4) 0.2388(4) 0.18160(16) 0.0549(16) Uani 1 1 d . . . . .
H54A H 0.629662 0.217121 0.201636 0.082 Uiso 1 1 calc R U . . .
H54B H 0.693984 0.233548 0.178004 0.082 Uiso 1 1 calc R U . . .
H54C H 0.616022 0.215854 0.164648 0.082 Uiso 1 1 calc R U . . .
C28 C 0.1126(3) 0.6079(3) 0.52887(14) 0.0462(13) Uani 1 1 d . . . . .
H28A H 0.069423 0.595158 0.517186 0.069 Uiso 1 1 calc R U . . .
H28B H 0.099047 0.630912 0.548516 0.069 Uiso 1 1 calc R U . . .
H28C H 0.140362 0.565513 0.533491 0.069 Uiso 1 1 calc R U . . .
C55 C 0.6291(4) 0.3525(4) 0.14980(14) 0.0517(15) Uani 1 1 d . . . . .
H55A H 0.601122 0.325422 0.134626 0.078 Uiso 1 1 calc R U . . .
H55B H 0.679443 0.353299 0.143300 0.078 Uiso 1 1 calc R U . . .
H55C H 0.610771 0.400608 0.150770 0.078 Uiso 1 1 calc R U . . .
C52 C 0.4731(4) 0.2589(4) 0.15741(15) 0.0527(15) Uani 1 1 d . . . . .
H52A H 0.498300 0.279633 0.139541 0.079 Uiso 1 1 calc R U . . .
H52B H 0.422007 0.255000 0.152547 0.079 Uiso 1 1 calc R U . . .
H52C H 0.492615 0.212081 0.161660 0.079 Uiso 1 1 calc R U . . .
C9 C 0.3721(3) 0.4103(3) 0.56122(15) 0.0466(14) Uani 1 1 d . . . . .
H9A H 0.399461 0.433823 0.577729 0.070 Uiso 1 1 calc R U . . .
H9B H 0.402965 0.376758 0.550282 0.070 Uiso 1 1 calc R U . . .
H9C H 0.331481 0.385332 0.570564 0.070 Uiso 1 1 calc R U . . .
C29 C 0.1207(3) 0.7247(3) 0.49753(16) 0.0488(14) Uani 1 1 d . . . . .
H29A H 0.151623 0.750143 0.482896 0.073 Uiso 1 1 calc R U . . .
H29B H 0.109557 0.754814 0.515469 0.073 Uiso 1 1 calc R U . . .
H29C H 0.076225 0.711340 0.486920 0.073 Uiso 1 1 calc R U . . .
C42 C 0.6277(4) 0.4900(4) 0.35064(15) 0.0524(15) Uani 1 1 d . . . . .
H42A H 0.623859 0.465608 0.370773 0.079 Uiso 1 1 calc R U . . .
H42B H 0.639056 0.539513 0.354272 0.079 Uiso 1 1 calc R U . . .
H42C H 0.665813 0.468417 0.338130 0.079 Uiso 1 1 calc R U . . .
C24 C 0.3502(4) 0.5709(4) 0.43430(13) 0.0492(15) Uani 1 1 d . . . . .
H24 H 0.386375 0.593117 0.448455 0.059 Uiso 1 1 calc R U . . .
B2 B 0.5983(3) 0.4035(3) 0.24633(12) 0.0254(10) Uani 1 1 d . . . . .
C41 C 0.4963(4) 0.5203(3) 0.35392(17) 0.0568(17) Uani 1 1 d . . . . .
H41A H 0.449134 0.516044 0.344015 0.085 Uiso 1 1 calc R U . . .
H41B H 0.508125 0.570014 0.356587 0.085 Uiso 1 1 calc R U . . .
H41C H 0.495358 0.497233 0.374423 0.085 Uiso 1 1 calc R U . . .
B1 B 0.3279(3) 0.6489(3) 0.49953(13) 0.0304(11) Uani 1 1 d . . . . .
C17 C 0.1513(4) 0.5099(4) 0.65144(15) 0.0604(18) Uani 1 1 d . . . . .
H17A H 0.193810 0.482337 0.656888 0.091 Uiso 1 1 calc R U . . .
H17B H 0.110371 0.493468 0.663731 0.091 Uiso 1 1 calc R U . . .
H17C H 0.160207 0.559554 0.656046 0.091 Uiso 1 1 calc R U . . .
C22 C 0.0775(4) 0.5739(4) 0.45435(17) 0.0606(17) Uani 1 1 d . . . . .
H22A H 0.060612 0.544320 0.471601 0.091 Uiso 1 1 calc R U . . .
H22B H 0.066482 0.551193 0.434345 0.091 Uiso 1 1 calc R U . . .
H22C H 0.053576 0.619628 0.455312 0.091 Uiso 1 1 calc R U . . .
C16 C 0.0631(4) 0.5425(4) 0.6074(2) 0.067(2) Uani 1 1 d . . . . .
H16A H 0.070289 0.592816 0.610901 0.100 Uiso 1 1 calc R U . . .
H16B H 0.023959 0.525668 0.620670 0.100 Uiso 1 1 calc R U . . .
H16C H 0.051041 0.534394 0.585336 0.100 Uiso 1 1 calc R U . . .
C18 C 0.1214(4) 0.4234(3) 0.60910(17) 0.0563(17) Uani 1 1 d . . . . .
H18A H 0.111161 0.417175 0.586769 0.085 Uiso 1 1 calc R U . . .
H18B H 0.080467 0.407116 0.621462 0.085 Uiso 1 1 calc R U . . .
H18C H 0.163978 0.396144 0.614734 0.085 Uiso 1 1 calc R U . . .
C25 C 0.3707(5) 0.4931(4) 0.43175(18) 0.071(2) Uani 1 1 d . . . . .
H25A H 0.358856 0.469128 0.451371 0.107 Uiso 1 1 calc R U . . .
H25B H 0.422242 0.489074 0.427795 0.107 Uiso 1 1 calc R U . . .
H25C H 0.344232 0.471487 0.414465 0.107 Uiso 1 1 calc R U . . .
C26 C 0.3546(4) 0.6112(4) 0.40243(16) 0.0634(18) Uani 1 1 d . . . . .
H26A H 0.329520 0.584428 0.386213 0.095 Uiso 1 1 calc R U . . .
H26B H 0.404882 0.617106 0.396431 0.095 Uiso 1 1 calc R U . . .
H26C H 0.332170 0.657450 0.404680 0.095 Uiso 1 1 calc R U . . .
C23 C 0.1990(5) 0.5149(5) 0.40793(18) 0.078(2) Uani 1 1 d . . . . .
H23A H 0.226413 0.534227 0.390375 0.118 Uiso 1 1 calc R U . . .
H23B H 0.147914 0.514998 0.402664 0.118 Uiso 1 1 calc R U . . .
H23C H 0.214621 0.466710 0.412050 0.118 Uiso 1 1 calc R U . . .
C45A C 0.4287(7) 0.2921(8) 0.4060(2) 0.053(3) Uani 0.595(11) 1 d D U P A 1
H45A H 0.469405 0.264551 0.413670 0.080 Uiso 0.595(11) 1 calc R U P A 1
H45B H 0.386807 0.283014 0.419180 0.080 Uiso 0.595(11) 1 calc R U P A 1
H45C H 0.440662 0.342157 0.406835 0.080 Uiso 0.595(11) 1 calc R U P A 1
C47A C 0.3390(5) 0.3135(8) 0.3628(3) 0.062(3) Uani 0.595(11) 1 d D U P A 1
H47A H 0.347856 0.363982 0.364716 0.093 Uiso 0.595(11) 1 calc R U P A 1
H47B H 0.300844 0.299780 0.377376 0.093 Uiso 0.595(11) 1 calc R U P A 1
H47C H 0.324314 0.302507 0.341360 0.093 Uiso 0.595(11) 1 calc R U P A 1
C46A C 0.3960(8) 0.1926(6) 0.3685(4) 0.070(3) Uani 0.595(11) 1 d D U P A 1
H46A H 0.386984 0.180648 0.346567 0.106 Uiso 0.595(11) 1 calc R U P A 1
H46B H 0.353733 0.180991 0.381099 0.106 Uiso 0.595(11) 1 calc R U P A 1
H46C H 0.437213 0.165783 0.376184 0.106 Uiso 0.595(11) 1 calc R U P A 1
C47B C 0.3456(8) 0.2479(11) 0.3519(4) 0.064(4) Uani 0.405(11) 1 d D U P A 2
H47D H 0.320255 0.289680 0.344415 0.096 Uiso 0.405(11) 1 calc R U P A 2
H47E H 0.313521 0.220003 0.365119 0.096 Uiso 0.405(11) 1 calc R U P A 2
H47F H 0.361230 0.219731 0.334001 0.096 Uiso 0.405(11) 1 calc R U P A 2
C45B C 0.3986(14) 0.3195(12) 0.3992(5) 0.073(5) Uani 0.405(11) 1 d D U P A 2
H45D H 0.444376 0.338553 0.406459 0.109 Uiso 0.405(11) 1 calc R U P A 2
H45E H 0.375788 0.293188 0.416148 0.109 Uiso 0.405(11) 1 calc R U P A 2
H45F H 0.367255 0.358167 0.392708 0.109 Uiso 0.405(11) 1 calc R U P A 2
C46B C 0.4425(9) 0.1985(8) 0.3862(4) 0.055(4) Uani 0.405(11) 1 d D U P A 2
H46D H 0.465336 0.170522 0.369775 0.082 Uiso 0.405(11) 1 calc R U P A 2
H46E H 0.403030 0.171696 0.395481 0.082 Uiso 0.405(11) 1 calc R U P A 2
H46F H 0.477725 0.209677 0.402477 0.082 Uiso 0.405(11) 1 calc R U P A 2

loop_
_atom_site_aniso_label
_atom_site_aniso_U_11
_atom_site_aniso_U_22
_atom_site_aniso_U_33
_atom_site_aniso_U_23
_atom_site_aniso_U_13
_atom_site_aniso_U_12
Br6 0.0453(3) 0.0504(4) 0.0483(4) 0.0075(3) -0.0120(3) 0.0024(3)
Br2 0.0488(4) 0.0839(5) 0.0321(3) 0.0124(3) 0.0064(2) -0.0096(3)
Br3 0.0500(4) 0.0827(5) 0.0502(4) 0.0188(4) -0.0086(3) 0.0001(3)
Br5 0.0442(4) 0.1448(8) 0.0469(4) 0.0481(5) 0.0083(3) 0.0032(4)
Br1 0.0615(5) 0.0588(5) 0.0853(6) -0.0032(4) 0.0071(4) -0.0048(3)
Br4 0.1015(7) 0.0666(5) 0.0895(7) -0.0012(5) -0.0247(5) -0.0316(5)
Al1 0.0418(8) 0.0480(9) 0.0317(8) 0.0125(7) 0.0013(6) -0.0070(7)
Al2 0.0380(8) 0.0513(10) 0.0333(8) 0.0119(7) -0.0039(6) -0.0117(7)
N11 0.0265(19) 0.037(2) 0.0206(18) 0.0004(16) -0.0003(15) -0.0020(16)
N7 0.030(2) 0.030(2) 0.0217(19) -0.0010(16) -0.0009(15) -0.0012(15)
N12 0.030(2) 0.035(2) 0.0203(18) -0.0034(16) -0.0027(15) -0.0016(16)
N1 0.034(2) 0.031(2) 0.0201(18) 0.0006(16) 0.0045(16) -0.0023(16)
N10 0.026(2) 0.045(2) 0.0232(19) 0.0028(18) 0.0033(15) -0.0028(17)
N8 0.0242(19) 0.044(2) 0.027(2) 0.0012(18) -0.0034(16) -0.0062(16)
N5 0.040(2) 0.042(2) 0.0209(19) -0.0022(18) 0.0024(17) -0.0066(18)
N4 0.037(2) 0.043(2) 0.025(2) 0.0040(18) 0.0013(17) -0.0041(18)
N2 0.035(2) 0.038(2) 0.030(2) 0.0012(18) 0.0002(17) -0.0083(18)
N9 0.032(2) 0.050(3) 0.029(2) -0.001(2) -0.0043(18) -0.0077(19)
N6 0.045(3) 0.049(3) 0.027(2) -0.009(2) -0.0007(18) -0.006(2)
N3 0.034(2) 0.050(3) 0.033(2) 0.005(2) -0.0003(18) -0.0083(19)
C48 0.029(2) 0.034(2) 0.0152(19) 0.0028(18) 0.0031(17) -0.0005(18)
C1 0.028(2) 0.032(3) 0.025(2) 0.005(2) 0.0008(18) 0.0013(19)
C35 0.031(2) 0.033(3) 0.020(2) 0.0026(19) 0.0012(18) 0.0035(19)
C56 0.024(2) 0.037(3) 0.025(2) -0.002(2) 0.0032(18) 0.0025(19)
C30 0.027(2) 0.035(3) 0.023(2) 0.002(2) 0.0005(18) 0.0016(19)
C31 0.041(3) 0.034(3) 0.019(2) -0.0018(19) -0.0014(19) 0.002(2)
C6 0.038(3) 0.027(2) 0.028(2) 0.001(2) 0.003(2) -0.0010(19)
C2 0.036(2) 0.028(2) 0.022(2) 0.0013(19) -0.0030(18) 0.0012(19)
C32 0.041(3) 0.043(3) 0.025(2) -0.004(2) 0.007(2) 0.000(2)
C49 0.032(2) 0.045(3) 0.025(2) 0.000(2) -0.0052(19) -0.008(2)
C3 0.046(3) 0.028(2) 0.025(2) 0.002(2) 0.008(2) 0.004(2)
C50 0.041(3) 0.041(3) 0.020(2) -0.002(2) -0.004(2) 0.002(2)
C34 0.038(3) 0.034(3) 0.030(3) 0.004(2) 0.001(2) 0.000(2)
C19 0.042(3) 0.030(2) 0.020(2) -0.0019(19) 0.0038(19) -0.002(2)
C33 0.034(3) 0.042(3) 0.025(2) 0.003(2) 0.004(2) -0.004(2)
C11 0.045(3) 0.027(2) 0.030(3) -0.004(2) 0.004(2) -0.004(2)
C36 0.039(3) 0.034(3) 0.030(2) 0.000(2) -0.001(2) 0.006(2)
C5 0.046(3) 0.024(2) 0.033(3) 0.004(2) 0.004(2) -0.002(2)
C4 0.044(3) 0.029(2) 0.027(2) 0.002(2) 0.006(2) -0.003(2)
C7 0.042(3) 0.033(3) 0.037(3) -0.003(2) 0.008(2) -0.001(2)
C40 0.048(3) 0.035(3) 0.026(2) -0.008(2) 0.007(2) 0.001(2)
C53 0.034(3) 0.051(3) 0.028(2) -0.006(2) 0.004(2) 0.000(2)
C14 0.056(3) 0.028(2) 0.027(2) 0.001(2) -0.003(2) -0.003(2)
C58 0.041(3) 0.045(3) 0.042(3) 0.000(3) 0.003(2) 0.009(2)
C8 0.061(3) 0.034(3) 0.036(3) -0.005(2) 0.007(3) 0.001(2)
C27 0.036(3) 0.042(3) 0.031(3) -0.003(2) 0.007(2) -0.002(2)
C57 0.034(3) 0.060(4) 0.029(3) 0.006(2) 0.005(2) 0.007(2)
C43 0.058(3) 0.033(3) 0.040(3) -0.005(2) 0.001(3) -0.003(2)
C39 0.048(3) 0.037(3) 0.035(3) -0.003(2) 0.005(2) 0.005(2)
C38 0.038(3) 0.038(3) 0.055(4) 0.001(3) 0.010(3) 0.009(2)
C21 0.060(4) 0.052(3) 0.025(3) -0.014(2) -0.002(2) -0.002(3)
C44 0.047(3) 0.054(3) 0.035(3) 0.002(3) 0.016(2) -0.007(3)
C20 0.050(3) 0.058(4) 0.030(3) -0.001(3) -0.007(2) -0.014(3)
C15 0.045(3) 0.036(3) 0.037(3) 0.005(2) 0.015(2) -0.005(2)
C37 0.056(3) 0.037(3) 0.044(3) 0.005(3) -0.001(3) 0.010(3)
C13 0.065(4) 0.037(3) 0.028(3) -0.004(2) -0.012(2) -0.001(3)
C12 0.074(4) 0.027(3) 0.038(3) -0.006(2) 0.018(3) 0.000(3)
C10 0.046(3) 0.042(3) 0.054(4) -0.003(3) 0.014(3) -0.002(2)
C51 0.032(3) 0.073(4) 0.041(3) -0.003(3) -0.009(2) -0.011(3)
C54 0.062(4) 0.060(4) 0.042(3) -0.008(3) 0.013(3) 0.014(3)
C28 0.041(3) 0.060(4) 0.038(3) 0.013(3) 0.000(2) 0.000(3)
C55 0.061(4) 0.064(4) 0.031(3) 0.004(3) 0.018(3) -0.004(3)
C52 0.057(4) 0.067(4) 0.034(3) -0.019(3) 0.001(3) -0.011(3)
C9 0.052(3) 0.038(3) 0.049(3) 0.000(3) -0.002(3) 0.010(2)
C29 0.047(3) 0.049(3) 0.050(3) 0.004(3) 0.007(3) 0.004(3)
C42 0.067(4) 0.052(4) 0.039(3) -0.014(3) -0.004(3) -0.010(3)
C24 0.055(3) 0.066(4) 0.027(3) -0.013(3) 0.013(2) 0.000(3)
B2 0.028(3) 0.028(3) 0.020(2) -0.002(2) 0.0000(19) 0.001(2)
C41 0.074(4) 0.041(3) 0.055(4) -0.010(3) 0.027(3) -0.001(3)
B1 0.034(3) 0.034(3) 0.023(3) -0.002(2) 0.003(2) -0.004(2)
C17 0.086(5) 0.060(4) 0.035(3) 0.004(3) 0.018(3) -0.022(4)
C22 0.060(4) 0.076(5) 0.046(4) -0.003(3) -0.011(3) -0.018(3)
C16 0.050(4) 0.071(5) 0.079(5) 0.032(4) 0.016(3) -0.001(3)
C18 0.070(4) 0.041(3) 0.059(4) -0.005(3) 0.030(3) -0.013(3)
C25 0.091(5) 0.077(5) 0.047(4) -0.014(4) 0.021(4) 0.009(4)
C26 0.078(5) 0.075(5) 0.037(3) -0.011(3) 0.020(3) -0.006(4)
C23 0.091(5) 0.103(6) 0.041(4) -0.043(4) -0.008(4) -0.018(5)
C45A 0.051(6) 0.082(8) 0.027(5) 0.013(5) 0.004(4) -0.007(5)
C47A 0.043(5) 0.092(8) 0.051(6) 0.014(6) 0.011(4) 0.004(5)
C46A 0.077(7) 0.067(7) 0.067(7) 0.001(6) 0.037(6) -0.012(6)
C47B 0.051(7) 0.084(9) 0.058(8) 0.018(7) 0.011(6) -0.012(7)
C45B 0.074(10) 0.083(10) 0.060(9) -0.004(8) 0.038(8) -0.008(8)
C46B 0.054(8) 0.065(8) 0.046(7) 0.018(7) 0.016(6) -0.004(6)

loop_
_atom_type_symbol
_atom_type_description
_atom_type_scat_dispersion_real
_atom_type_scat_dispersion_imag
_atom_type_scat_source
C C 0.0181 0.0091 'International Tables Vol C Tables 4.2.6.8 and 6.1.1.4'
H H 0.0000 0.0000 'International Tables Vol C Tables 4.2.6.8 and 6.1.1.4'
Al Al 0.2130 0.2455 'International Tables Vol C Tables 4.2.6.8 and 6.1.1.4'
B B 0.0090 0.0039 'International Tables Vol C Tables 4.2.6.8 and 6.1.1.4'
Br Br -0.6763 1.2805 'International Tables Vol C Tables 4.2.6.8 and 6.1.1.4'
N N 0.0311 0.0180 'International Tables Vol C Tables 4.2.6.8 and 6.1.1.4'

loop_
_geom_angle_atom_site_label_1
_geom_angle_atom_site_label_2
_geom_angle_atom_site_label_3
_geom_angle
_geom_angle_site_symmetry_1
_geom_angle_site_symmetry_3
_geom_angle_publ_flag
Br2 Al1 Br1 113.45(7) . . ?
Br3 Al1 Br2 111.87(7) . . ?
Br3 Al1 Br1 105.85(8) . . ?
N4 Al1 Br2 108.99(16) . . ?
N4 Al1 Br3 107.77(15) . . ?
N4 Al1 Br1 108.71(15) . . ?
Br6 Al2 Br4 105.49(8) . . ?
Br5 Al2 Br6 112.53(7) . . ?
Br5 Al2 Br4 111.41(7) . . ?
N10 Al2 Br6 105.94(14) . . ?
N10 Al2 Br5 110.53(15) . . ?
N10 Al2 Br4 110.70(15) . . ?
C48 N11 C56 122.9(4) . . ?
C48 N11 C49 109.5(4) . . ?
C49 N11 C56 127.4(4) . . ?
N8 N7 C30 117.4(4) . . ?
N8 N7 B2 107.7(4) . . ?
B2 N7 C30 134.5(4) . . ?
C48 N12 C50 108.9(4) . . ?
C48 N12 C53 125.4(4) . . ?
C50 N12 C53 125.7(4) . . ?
N2 N1 C1 118.7(4) . . ?
N2 N1 B1 108.3(4) . . ?
B1 N1 C1 132.5(4) . . ?
N9 N10 Al2 113.1(3) . . ?
N9 N10 B2 106.6(4) . . ?
B2 N10 Al2 134.7(3) . . ?
N9 N8 N7 110.1(4) . . ?
C19 N5 C27 123.1(4) . . ?
C19 N5 C20 110.4(4) . . ?
C20 N5 C27 126.4(5) . . ?
N3 N4 Al1 113.6(3) . . ?
N3 N4 B1 107.4(4) . . ?
B1 N4 Al1 134.5(4) . . ?
N3 N2 N1 109.5(4) . . ?
N8 N9 N10 111.3(4) . . ?
C19 N6 C21 109.5(5) . . ?
C19 N6 C24 125.1(5) . . ?
C21 N6 C24 125.3(5) . . ?
N2 N3 N4 111.6(4) . . ?
N11 C48 N12 107.0(4) . . ?
N11 C48 B2 126.7(4) . . ?
N12 C48 B2 126.1(4) . . ?
C6 C1 N1 118.8(4) . . ?
C6 C1 C2 121.6(4) . . ?
C2 C1 N1 119.4(4) . . ?
C30 C35 C34 117.2(4) . . ?
C30 C35 C36 127.5(4) . . ?
C34 C35 C36 115.3(4) . . ?
N11 C56 H56 106.5 . . ?
N11 C56 C58 110.4(4) . . ?
N11 C56 C57 112.7(4) . . ?
C58 C56 H56 106.5 . . ?
C57 C56 H56 106.5 . . ?
C57 C56 C58 113.6(4) . . ?
C35 C30 N7 119.3(4) . . ?
C35 C30 C31 121.5(4) . . ?
C31 C30 N7 119.0(4) . . ?
C30 C31 C40 126.0(4) . . ?
C32 C31 C30 116.4(5) . . ?
C32 C31 C40 117.4(4) . . ?
C1 C6 C5 117.0(4) . . ?
C1 C6 C7 127.3(4) . . ?
C5 C6 C7 115.6(4) . . ?
C1 C2 C11 125.7(4) . . ?
C3 C2 C1 116.6(4) . . ?
C3 C2 C11 117.4(4) . . ?
C31 C32 H32 117.7 . . ?
C31 C32 C33 124.7(5) . . ?
C33 C32 H32 117.7 . . ?
N11 C49 C51 124.8(5) . . ?
C50 C49 N11 107.8(4) . . ?
C50 C49 C51 127.4(5) . . ?
C2 C3 H3 118.3 . . ?
C4 C3 C2 123.4(5) . . ?
C4 C3 H3 118.3 . . ?
N12 C50 C52 125.5(5) . . ?
C49 C50 N12 106.8(4) . . ?
C49 C50 C52 127.8(5) . . ?
C35 C34 H34 118.7 . . ?
C33 C34 C35 122.6(5) . . ?
C33 C34 H34 118.7 . . ?
N5 C19 B1 127.4(4) . . ?
N6 C19 N5 107.0(4) . . ?
N6 C19 B1 125.5(5) . . ?
C32 C33 C34 117.2(5) . . ?
C32 C33 C44 120.9(5) . . ?
C34 C33 C44 121.9(5) . . ?
C14 C11 C2 115.2(4) . . ?
C13 C11 C2 107.3(4) . . ?
C13 C11 C14 110.4(4) . . ?
C13 C11 C12 107.2(5) . . ?
C12 C11 C2 111.1(4) . . ?
C12 C11 C14 105.3(4) . . ?
C35 C36 C39 110.0(4) . . ?
C35 C36 C37 108.6(4) . . ?
C39 C36 C37 107.3(4) . . ?
C38 C36 C35 115.8(4) . . ?
C38 C36 C39 110.0(5) . . ?
C38 C36 C37 104.7(4) . . ?
C6 C5 H5 118.8 . . ?
C4 C5 C6 122.4(5) . . ?
C4 C5 H5 118.8 . . ?
C3 C4 C15 118.5(4) . . ?
C5 C4 C3 117.8(5) . . ?
C5 C4 C15 123.6(4) . . ?
C6 C7 C9 107.1(4) . . ?
C8 C7 C6 108.6(4) . . ?
C8 C7 C9 110.0(4) . . ?
C10 C7 C6 116.8(4) . . ?
C10 C7 C8 109.2(5) . . ?
C10 C7 C9 104.9(5) . . ?
C43 C40 C31 115.8(4) . . ?
C43 C40 C42 109.7(5) . . ?
C43 C40 C41 105.4(5) . . ?
C42 C40 C31 107.9(5) . . ?
C42 C40 C41 106.5(5) . . ?
C41 C40 C31 111.1(4) . . ?
N12 C53 H53 106.7 . . ?
N12 C53 C54 112.2(5) . . ?
N12 C53 C55 112.0(5) . . ?
C54 C53 H53 106.7 . . ?
C55 C53 H53 106.7 . . ?
C55 C53 C54 112.0(5) . . ?
C11 C14 H14A 109.5 . . ?
C11 C14 H14B 109.5 . . ?
C11 C14 H14C 109.5 . . ?
H14A C14 H14B 109.5 . . ?
H14A C14 H14C 109.5 . . ?
H14B C14 H14C 109.5 . . ?
C56 C58 H58A 109.5 . . ?
C56 C58 H58B 109.5 . . ?
C56 C58 H58C 109.5 . . ?
H58A C58 H58B 109.5 . . ?
H58A C58 H58C 109.5 . . ?
H58B C58 H58C 109.5 . . ?
C7 C8 H8A 109.5 . . ?
C7 C8 H8B 109.5 . . ?
C7 C8 H8C 109.5 . . ?
H8A C8 H8B 109.5 . . ?
H8A C8 H8C 109.5 . . ?
H8B C8 H8C 109.5 . . ?
N5 C27 H27 106.5 . . ?
N5 C27 C28 110.6(4) . . ?
C28 C27 H27 106.5 . . ?
C29 C27 N5 110.9(5) . . ?
C29 C27 H27 106.5 . . ?
C29 C27 C28 115.4(5) . . ?
C56 C57 H57A 109.5 . . ?
C56 C57 H57B 109.5 . . ?
C56 C57 H57C 109.5 . . ?
H57A C57 H57B 109.5 . . ?
H57A C57 H57C 109.5 . . ?
H57B C57 H57C 109.5 . . ?
C40 C43 H43A 109.5 . . ?
C40 C43 H43B 109.5 . . ?
C40 C43 H43C 109.5 . . ?
H43A C43 H43B 109.5 . . ?
H43A C43 H43C 109.5 . . ?
H43B C43 H43C 109.5 . . ?
C36 C39 H39A 109.5 . . ?
C36 C39 H39B 109.5 . . ?
C36 C39 H39C 109.5 . . ?
H39A C39 H39B 109.5 . . ?
H39A C39 H39C 109.5 . . ?
H39B C39 H39C 109.5 . . ?
C36 C38 H38A 109.5 . . ?
C36 C38 H38B 109.5 . . ?
C36 C38 H38C 109.5 . . ?
H38A C38 H38B 109.5 . . ?
H38A C38 H38C 109.5 . . ?
H38B C38 H38C 109.5 . . ?
N6 C21 C23 127.4(6) . . ?
C20 C21 N6 107.5(5) . . ?
C20 C21 C23 125.1(6) . . ?
C33 C44 C45A 110.2(6) . . ?
C33 C44 C47A 106.0(6) . . ?
C33 C44 C46B 106.9(7) . . ?
C45A C44 C47A 104.4(8) . . ?
C46A C44 C33 115.7(6) . . ?
C46A C44 C45A 111.5(9) . . ?
C46A C44 C47A 108.3(9) . . ?
C47B C44 C33 109.5(7) . . ?
C47B C44 C46B 104.9(11) . . ?
C45B C44 C33 112.1(9) . . ?
C45B C44 C47B 117.3(13) . . ?
C45B C44 C46B 105.4(13) . . ?
N5 C20 C22 126.1(6) . . ?
C21 C20 N5 105.6(5) . . ?
C21 C20 C22 128.3(6) . . ?
C4 C15 C16 109.3(4) . . ?
C17 C15 C4 109.7(5) . . ?
C17 C15 C16 109.5(6) . . ?
C18 C15 C4 112.3(5) . . ?
C18 C15 C17 108.7(5) . . ?
C18 C15 C16 107.3(6) . . ?
C36 C37 H37A 109.5 . . ?
C36 C37 H37B 109.5 . . ?
C36 C37 H37C 109.5 . . ?
H37A C37 H37B 109.5 . . ?
H37A C37 H37C 109.5 . . ?
H37B C37 H37C 109.5 . . ?
C11 C13 H13A 109.5 . . ?
C11 C13 H13B 109.5 . . ?
C11 C13 H13C 109.5 . . ?
H13A C13 H13B 109.5 . . ?
H13A C13 H13C 109.5 . . ?
H13B C13 H13C 109.5 . . ?
C11 C12 H12A 109.5 . . ?
C11 C12 H12B 109.5 . . ?
C11 C12 H12C 109.5 . . ?
H12A C12 H12B 109.5 . . ?
H12A C12 H12C 109.5 . . ?
H12B C12 H12C 109.5 . . ?
C7 C10 H10A 109.5 . . ?
C7 C10 H10B 109.5 . . ?
C7 C10 H10C 109.5 . . ?
H10A C10 H10B 109.5 . . ?
H10A C10 H10C 109.5 . . ?
H10B C10 H10C 109.5 . . ?
C49 C51 H51A 109.5 . . ?
C49 C51 H51B 109.5 . . ?
C49 C51 H51C 109.5 . . ?
H51A C51 H51B 109.5 . . ?
H51A C51 H51C 109.5 . . ?
H51B C51 H51C 109.5 . . ?
C53 C54 H54A 109.5 . . ?
C53 C54 H54B 109.5 . . ?
C53 C54 H54C 109.5 . . ?
H54A C54 H54B 109.5 . . ?
H54A C54 H54C 109.5 . . ?
H54B C54 H54C 109.5 . . ?
C27 C28 H28A 109.5 . . ?
C27 C28 H28B 109.5 . . ?
C27 C28 H28C 109.5 . . ?
H28A C28 H28B 109.5 . . ?
H28A C28 H28C 109.5 . . ?
H28B C28 H28C 109.5 . . ?
C53 C55 H55A 109.5 . . ?
C53 C55 H55B 109.5 . . ?
C53 C55 H55C 109.5 . . ?
H55A C55 H55B 109.5 . . ?
H55A C55 H55C 109.5 . . ?
H55B C55 H55C 109.5 . . ?
C50 C52 H52A 109.5 . . ?
C50 C52 H52B 109.5 . . ?
C50 C52 H52C 109.5 . . ?
H52A C52 H52B 109.5 . . ?
H52A C52 H52C 109.5 . . ?
H52B C52 H52C 109.5 . . ?
C7 C9 H9A 109.5 . . ?
C7 C9 H9B 109.5 . . ?
C7 C9 H9C 109.5 . . ?
H9A C9 H9B 109.5 . . ?
H9A C9 H9C 109.5 . . ?
H9B C9 H9C 109.5 . . ?
C27 C29 H29A 109.5 . . ?
C27 C29 H29B 109.5 . . ?
C27 C29 H29C 109.5 . . ?
H29A C29 H29B 109.5 . . ?
H29A C29 H29C 109.5 . . ?
H29B C29 H29C 109.5 . . ?
C40 C42 H42A 109.5 . . ?
C40 C42 H42B 109.5 . . ?
C40 C42 H42C 109.5 . . ?
H42A C42 H42B 109.5 . . ?
H42A C42 H42C 109.5 . . ?
H42B C42 H42C 109.5 . . ?
N6 C24 H24 106.4 . . ?
N6 C24 C25 112.8(6) . . ?
N6 C24 C26 110.7(6) . . ?
C25 C24 H24 106.4 . . ?
C25 C24 C26 113.5(5) . . ?
C26 C24 H24 106.4 . . ?
N7 B2 C48 128.3(4) . . ?
N10 B2 N7 104.0(4) . . ?
N10 B2 C48 127.0(4) . . ?
C40 C41 H41A 109.5 . . ?
C40 C41 H41B 109.5 . . ?
C40 C41 H41C 109.5 . . ?
H41A C41 H41B 109.5 . . ?
H41A C41 H41C 109.5 . . ?
H41B C41 H41C 109.5 . . ?
N1 B1 C19 129.6(4) . . ?
N4 B1 N1 103.0(4) . . ?
N4 B1 C19 126.9(4) . . ?
C15 C17 H17A 109.5 . . ?
C15 C17 H17B 109.5 . . ?
C15 C17 H17C 109.5 . . ?
H17A C17 H17B 109.5 . . ?
H17A C17 H17C 109.5 . . ?
H17B C17 H17C 109.5 . . ?
C20 C22 H22A 109.5 . . ?
C20 C22 H22B 109.5 . . ?
C20 C22 H22C 109.5 . . ?
H22A C22 H22B 109.5 . . ?
H22A C22 H22C 109.5 . . ?
H22B C22 H22C 109.5 . . ?
C15 C16 H16A 109.5 . . ?
C15 C16 H16B 109.5 . . ?
C15 C16 H16C 109.5 . . ?
H16A C16 H16B 109.5 . . ?
H16A C16 H16C 109.5 . . ?
H16B C16 H16C 109.5 . . ?
C15 C18 H18A 109.5 . . ?
C15 C18 H18B 109.5 . . ?
C15 C18 H18C 109.5 . . ?
H18A C18 H18B 109.5 . . ?
H18A C18 H18C 109.5 . . ?
H18B C18 H18C 109.5 . . ?
C24 C25 H25A 109.5 . . ?
C24 C25 H25B 109.5 . . ?
C24 C25 H25C 109.5 . . ?
H25A C25 H25B 109.5 . . ?
H25A C25 H25C 109.5 . . ?
H25B C25 H25C 109.5 . . ?
C24 C26 H26A 109.5 . . ?
C24 C26 H26B 109.5 . . ?
C24 C26 H26C 109.5 . . ?
H26A C26 H26B 109.5 . . ?
H26A C26 H26C 109.5 . . ?
H26B C26 H26C 109.5 . . ?
C21 C23 H23A 109.5 . . ?
C21 C23 H23B 109.5 . . ?
C21 C23 H23C 109.5 . . ?
H23A C23 H23B 109.5 . . ?
H23A C23 H23C 109.5 . . ?
H23B C23 H23C 109.5 . . ?
C44 C45A H45A 109.5 . . ?
C44 C45A H45B 109.5 . . ?
C44 C45A H45C 109.5 . . ?
H45A C45A H45B 109.5 . . ?
H45A C45A H45C 109.5 . . ?
H45B C45A H45C 109.5 . . ?
C44 C47A H47A 109.5 . . ?
C44 C47A H47B 109.5 . . ?
C44 C47A H47C 109.5 . . ?
H47A C47A H47B 109.5 . . ?
H47A C47A H47C 109.5 . . ?
H47B C47A H47C 109.5 . . ?
C44 C46A H46A 109.5 . . ?
C44 C46A H46B 109.5 . . ?
C44 C46A H46C 109.5 . . ?
H46A C46A H46B 109.5 . . ?
H46A C46A H46C 109.5 . . ?
H46B C46A H46C 109.5 . . ?
C44 C47B H47D 109.5 . . ?
C44 C47B H47E 109.5 . . ?
C44 C47B H47F 109.5 . . ?
H47D C47B H47E 109.5 . . ?
H47D C47B H47F 109.5 . . ?
H47E C47B H47F 109.5 . . ?
C44 C45B H45D 109.5 . . ?
C44 C45B H45E 109.5 . . ?
C44 C45B H45F 109.5 . . ?
H45D C45B H45E 109.5 . . ?
H45D C45B H45F 109.5 . . ?
H45E C45B H45F 109.5 . . ?
C44 C46B H46D 109.5 . . ?
C44 C46B H46E 109.5 . . ?
C44 C46B H46F 109.5 . . ?
H46D C46B H46E 109.5 . . ?
H46D C46B H46F 109.5 . . ?
H46E C46B H46F 109.5 . . ?

loop_
_geom_bond_atom_site_label_1
_geom_bond_atom_site_label_2
_geom_bond_distance
_geom_bond_site_symmetry_2
_geom_bond_publ_flag
Br6 Al2 2.2960(17) . ?
Br2 Al1 2.2891(18) . ?
Br3 Al1 2.2887(17) . ?
Br5 Al2 2.2837(18) . ?
Br1 Al1 2.322(2) . ?
Br4 Al2 2.309(2) . ?
Al1 N4 1.872(5) . ?
Al2 N10 1.872(5) . ?
N11 C48 1.344(6) . ?
N11 C56 1.482(6) . ?
N11 C49 1.381(6) . ?
N7 N8 1.385(5) . ?
N7 C30 1.443(6) . ?
N7 B2 1.432(6) . ?
N12 C48 1.351(6) . ?
N12 C50 1.398(6) . ?
N12 C53 1.497(6) . ?
N1 N2 1.378(6) . ?
N1 C1 1.444(6) . ?
N1 B1 1.435(7) . ?
N10 N9 1.402(6) . ?
N10 B2 1.422(7) . ?
N8 N9 1.264(6) . ?
N5 C19 1.339(7) . ?
N5 C27 1.499(6) . ?
N5 C20 1.387(7) . ?
N4 N3 1.376(6) . ?
N4 B1 1.428(7) . ?
N2 N3 1.276(6) . ?
N6 C19 1.338(6) . ?
N6 C21 1.381(8) . ?
N6 C24 1.491(7) . ?
C48 B2 1.571(7) . ?
C1 C6 1.393(7) . ?
C1 C2 1.425(7) . ?
C35 C30 1.403(7) . ?
C35 C34 1.409(7) . ?
C35 C36 1.540(7) . ?
C56 H56 0.9800 . ?
C56 C58 1.525(7) . ?
C56 C57 1.520(7) . ?
C30 C31 1.420(7) . ?
C31 C32 1.376(7) . ?
C31 C40 1.563(7) . ?
C6 C5 1.418(7) . ?
C6 C7 1.548(7) . ?
C2 C3 1.387(7) . ?
C2 C11 1.558(7) . ?
C32 H32 0.9300 . ?
C32 C33 1.379(7) . ?
C49 C50 1.341(7) . ?
C49 C51 1.517(7) . ?
C3 H3 0.9300 . ?
C3 C4 1.386(7) . ?
C50 C52 1.492(7) . ?
C34 H34 0.9300 . ?
C34 C33 1.379(7) . ?
C19 B1 1.584(7) . ?
C33 C44 1.539(7) . ?
C11 C14 1.536(7) . ?
C11 C13 1.529(8) . ?
C11 C12 1.536(7) . ?
C36 C39 1.544(8) . ?
C36 C38 1.540(8) . ?
C36 C37 1.552(7) . ?
C5 H5 0.9300 . ?
C5 C4 1.377(7) . ?
C4 C15 1.545(7) . ?
C7 C8 1.539(8) . ?
C7 C10 1.523(8) . ?
C7 C9 1.552(8) . ?
C40 C43 1.534(8) . ?
C40 C42 1.544(9) . ?
C40 C41 1.547(8) . ?
C53 H53 0.9800 . ?
C53 C54 1.522(9) . ?
C53 C55 1.513(8) . ?
C14 H14A 0.9600 . ?
C14 H14B 0.9600 . ?
C14 H14C 0.9600 . ?
C58 H58A 0.9600 . ?
C58 H58B 0.9600 . ?
C58 H58C 0.9600 . ?
C8 H8A 0.9600 . ?
C8 H8B 0.9600 . ?
C8 H8C 0.9600 . ?
C27 H27 0.9800 . ?
C27 C28 1.528(8) . ?
C27 C29 1.487(8) . ?
C57 H57A 0.9600 . ?
C57 H57B 0.9600 . ?
C57 H57C 0.9600 . ?
C43 H43A 0.9600 . ?
C43 H43B 0.9600 . ?
C43 H43C 0.9600 . ?
C39 H39A 0.9600 . ?
C39 H39B 0.9600 . ?
C39 H39C 0.9600 . ?
C38 H38A 0.9600 . ?
C38 H38B 0.9600 . ?
C38 H38C 0.9600 . ?
C21 C20 1.364(9) . ?
C21 C23 1.504(8) . ?
C44 C45A 1.540(11) . ?
C44 C47A 1.592(11) . ?
C44 C46A 1.490(12) . ?
C44 C47B 1.515(14) . ?
C44 C45B 1.501(15) . ?
C44 C46B 1.589(13) . ?
C20 C22 1.488(9) . ?
C15 C17 1.527(8) . ?
C15 C16 1.565(9) . ?
C15 C18 1.498(8) . ?
C37 H37A 0.9600 . ?
C37 H37B 0.9600 . ?
C37 H37C 0.9600 . ?
C13 H13A 0.9600 . ?
C13 H13B 0.9600 . ?
C13 H13C 0.9600 . ?
C12 H12A 0.9600 . ?
C12 H12B 0.9600 . ?
C12 H12C 0.9600 . ?
C10 H10A 0.9600 . ?
C10 H10B 0.9600 . ?
C10 H10C 0.9600 . ?
C51 H51A 0.9600 . ?
C51 H51B 0.9600 . ?
C51 H51C 0.9600 . ?
C54 H54A 0.9600 . ?
C54 H54B 0.9600 . ?
C54 H54C 0.9600 . ?
C28 H28A 0.9600 . ?
C28 H28B 0.9600 . ?
C28 H28C 0.9600 . ?
C55 H55A 0.9600 . ?
C55 H55B 0.9600 . ?
C55 H55C 0.9600 . ?
C52 H52A 0.9600 . ?
C52 H52B 0.9600 . ?
C52 H52C 0.9600 . ?
C9 H9A 0.9600 . ?
C9 H9B 0.9600 . ?
C9 H9C 0.9600 . ?
C29 H29A 0.9600 . ?
C29 H29B 0.9600 . ?
C29 H29C 0.9600 . ?
C42 H42A 0.9600 . ?
C42 H42B 0.9600 . ?
C42 H42C 0.9600 . ?
C24 H24 0.9800 . ?
C24 C25 1.504(10) . ?
C24 C26 1.533(9) . ?
C41 H41A 0.9600 . ?
C41 H41B 0.9600 . ?
C41 H41C 0.9600 . ?
C17 H17A 0.9600 . ?
C17 H17B 0.9600 . ?
C17 H17C 0.9600 . ?
C22 H22A 0.9600 . ?
C22 H22B 0.9600 . ?
C22 H22C 0.9600 . ?
C16 H16A 0.9600 . ?
C16 H16B 0.9600 . ?
C16 H16C 0.9600 . ?
C18 H18A 0.9600 . ?
C18 H18B 0.9600 . ?
C18 H18C 0.9600 . ?
C25 H25A 0.9600 . ?
C25 H25B 0.9600 . ?
C25 H25C 0.9600 . ?
C26 H26A 0.9600 . ?
C26 H26B 0.9600 . ?
C26 H26C 0.9600 . ?
C23 H23A 0.9600 . ?
C23 H23B 0.9600 . ?
C23 H23C 0.9600 . ?
C45A H45A 0.9600 . ?
C45A H45B 0.9600 . ?
C45A H45C 0.9600 . ?
C47A H47A 0.9600 . ?
C47A H47B 0.9600 . ?
C47A H47C 0.9600 . ?
C46A H46A 0.9600 . ?
C46A H46B 0.9600 . ?
C46A H46C 0.9600 . ?
C47B H47D 0.9600 . ?
C47B H47E 0.9600 . ?
C47B H47F 0.9600 . ?
C45B H45D 0.9600 . ?
C45B H45E 0.9600 . ?
C45B H45F 0.9600 . ?
C46B H46D 0.9600 . ?
C46B H46E 0.9600 . ?
C46B H46F 0.9600 . ?

loop_
_geom_torsion_atom_site_label_1
_geom_torsion_atom_site_label_2
_geom_torsion_atom_site_label_3
_geom_torsion_atom_site_label_4
_geom_torsion
_geom_torsion_site_symmetry_1
_geom_torsion_site_symmetry_2
_geom_torsion_site_symmetry_3
_geom_torsion_site_symmetry_4
_geom_torsion_publ_flag
Br6 Al2 N10 N9 -158.9(3) . . . . ?
Br6 Al2 N10 B2 -9.7(5) . . . . ?
Br2 Al1 N4 N3 81.9(4) . . . . ?
Br2 Al1 N4 B1 -125.7(5) . . . . ?
Br3 Al1 N4 N3 -156.5(3) . . . . ?
Br3 Al1 N4 B1 -4.1(5) . . . . ?
Br5 Al2 N10 N9 78.9(3) . . . . ?
Br5 Al2 N10 B2 -131.9(4) . . . . ?
Br1 Al1 N4 N3 -42.2(4) . . . . ?
Br1 Al1 N4 B1 110.2(5) . . . . ?
Br4 Al2 N10 N9 -45.0(3) . . . . ?
Br4 Al2 N10 B2 104.2(5) . . . . ?
Al1 N4 N3 N2 156.6(4) . . . . ?
Al1 N4 B1 N1 -149.0(4) . . . . ?
Al1 N4 B1 C19 38.2(8) . . . . ?
Al2 N10 N9 N8 155.1(4) . . . . ?
Al2 N10 B2 N7 -146.4(4) . . . . ?
Al2 N10 B2 C48 42.6(8) . . . . ?
N11 C48 B2 N7 56.7(7) . . . . ?
N11 C48 B2 N10 -134.5(5) . . . . ?
N11 C49 C50 N12 -1.8(6) . . . . ?
N11 C49 C50 C52 178.9(5) . . . . ?
N7 N8 N9 N10 -0.4(6) . . . . ?
N7 C30 C31 C32 170.5(4) . . . . ?
N7 C30 C31 C40 -14.7(7) . . . . ?
N12 C48 B2 N7 -117.0(6) . . . . ?
N12 C48 B2 N10 51.7(7) . . . . ?
N1 N2 N3 N4 0.1(6) . . . . ?
N1 C1 C6 C5 -164.1(4) . . . . ?
N1 C1 C6 C7 17.0(8) . . . . ?
N1 C1 C2 C3 165.8(4) . . . . ?
N1 C1 C2 C11 -19.9(7) . . . . ?
N8 N7 C30 C35 -111.9(5) . . . . ?
N8 N7 C30 C31 73.1(6) . . . . ?
N8 N7 B2 N10 -4.4(5) . . . . ?
N8 N7 B2 C48 166.4(5) . . . . ?
N5 C19 B1 N1 60.6(8) . . . . ?
N5 C19 B1 N4 -128.4(6) . . . . ?
N2 N1 C1 C6 -109.9(5) . . . . ?
N2 N1 C1 C2 74.6(6) . . . . ?
N2 N1 B1 N4 -4.6(5) . . . . ?
N2 N1 B1 C19 167.9(5) . . . . ?
N9 N10 B2 N7 4.1(5) . . . . ?
N9 N10 B2 C48 -166.8(5) . . . . ?
N6 C19 B1 N1 -115.2(6) . . . . ?
N6 C19 B1 N4 55.7(8) . . . . ?
N6 C21 C20 N5 -0.3(7) . . . . ?
N6 C21 C20 C22 -179.4(6) . . . . ?
N3 N4 B1 N1 4.6(5) . . . . ?
N3 N4 B1 C19 -168.2(5) . . . . ?
C48 N11 C56 C58 101.5(5) . . . . ?
C48 N11 C56 C57 -130.3(5) . . . . ?
C48 N11 C49 C50 1.4(6) . . . . ?
C48 N11 C49 C51 178.4(5) . . . . ?
C48 N12 C50 C49 1.6(6) . . . . ?
C48 N12 C50 C52 -179.1(5) . . . . ?
C48 N12 C53 C54 118.8(5) . . . . ?
C48 N12 C53 C55 -114.3(6) . . . . ?
C1 N1 N2 N3 -169.6(4) . . . . ?
C1 N1 B1 N4 166.6(5) . . . . ?
C1 N1 B1 C19 -20.9(9) . . . . ?
C1 C6 C5 C4 -3.9(8) . . . . ?
C1 C6 C7 C8 -114.4(6) . . . . ?
C1 C6 C7 C10 9.6(8) . . . . ?
C1 C6 C7 C9 126.8(6) . . . . ?
C1 C2 C3 C4 0.2(7) . . . . ?
C1 C2 C11 C14 51.2(7) . . . . ?
C1 C2 C11 C13 -72.2(6) . . . . ?
C1 C2 C11 C12 170.9(5) . . . . ?
C35 C30 C31 C32 -4.5(7) . . . . ?
C35 C30 C31 C40 170.4(5) . . . . ?
C35 C34 C33 C32 -0.7(8) . . . . ?
C35 C34 C33 C44 177.9(5) . . . . ?
C56 N11 C48 N12 -176.2(4) . . . . ?
C56 N11 C48 B2 9.1(7) . . . . ?
C56 N11 C49 C50 177.0(4) . . . . ?
C56 N11 C49 C51 -6.0(8) . . . . ?
C30 N7 N8 N9 -171.0(4) . . . . ?
C30 N7 B2 N10 168.3(5) . . . . ?
C30 N7 B2 C48 -21.0(8) . . . . ?
C30 C35 C34 C33 -4.7(7) . . . . ?
C30 C35 C36 C39 -110.4(6) . . . . ?
C30 C35 C36 C38 15.1(7) . . . . ?
C30 C35 C36 C37 132.5(5) . . . . ?
C30 C31 C32 C33 -1.3(8) . . . . ?
C30 C31 C40 C43 47.4(7) . . . . ?
C30 C31 C40 C42 -76.0(6) . . . . ?
C30 C31 C40 C41 167.6(5) . . . . ?
C31 C32 C33 C34 3.9(8) . . . . ?
C31 C32 C33 C44 -174.7(5) . . . . ?
C6 C1 C2 C3 -9.5(7) . . . . ?
C6 C1 C2 C11 164.8(5) . . . . ?
C6 C5 C4 C3 -4.8(8) . . . . ?
C6 C5 C4 C15 176.2(5) . . . . ?
C2 C1 C6 C5 11.3(7) . . . . ?
C2 C1 C6 C7 -167.7(5) . . . . ?
C2 C3 C4 C5 6.8(8) . . . . ?
C2 C3 C4 C15 -174.2(5) . . . . ?
C32 C31 C40 C43 -137.8(5) . . . . ?
C32 C31 C40 C42 98.8(6) . . . . ?
C32 C31 C40 C41 -17.5(7) . . . . ?
C32 C33 C44 C45A -53.5(9) . . . . ?
C32 C33 C44 C47A 58.9(8) . . . . ?
C32 C33 C44 C46A 178.9(9) . . . . ?
C32 C33 C44 C47B 111.3(10) . . . . ?
C32 C33 C44 C45B -20.6(15) . . . . ?
C32 C33 C44 C46B -135.6(9) . . . . ?
C49 N11 C48 N12 -0.3(5) . . . . ?
C49 N11 C48 B2 -175.1(5) . . . . ?
C49 N11 C56 C58 -73.6(6) . . . . ?
C49 N11 C56 C57 54.6(6) . . . . ?
C3 C2 C11 C14 -134.5(5) . . . . ?
C3 C2 C11 C13 102.1(5) . . . . ?
C3 C2 C11 C12 -14.8(6) . . . . ?
C3 C4 C15 C17 -61.6(7) . . . . ?
C3 C4 C15 C16 58.4(7) . . . . ?
C3 C4 C15 C18 177.3(6) . . . . ?
C50 N12 C48 N11 -0.8(5) . . . . ?
C50 N12 C48 B2 174.0(4) . . . . ?
C50 N12 C53 C54 -61.3(7) . . . . ?
C50 N12 C53 C55 65.6(7) . . . . ?
C34 C35 C30 N7 -167.6(4) . . . . ?
C34 C35 C30 C31 7.3(7) . . . . ?
C34 C35 C36 C39 70.5(5) . . . . ?
C34 C35 C36 C38 -164.1(5) . . . . ?
C34 C35 C36 C37 -46.7(6) . . . . ?
C34 C33 C44 C45A 128.0(8) . . . . ?
C34 C33 C44 C47A -119.7(7) . . . . ?
C34 C33 C44 C46A 0.4(10) . . . . ?
C34 C33 C44 C47B -67.2(11) . . . . ?
C34 C33 C44 C45B 160.9(13) . . . . ?
C34 C33 C44 C46B 45.8(10) . . . . ?
C19 N5 C27 C28 -122.6(5) . . . . ?
C19 N5 C27 C29 108.1(6) . . . . ?
C19 N5 C20 C21 0.1(6) . . . . ?
C19 N5 C20 C22 179.2(6) . . . . ?
C19 N6 C21 C20 0.5(7) . . . . ?
C19 N6 C21 C23 -177.0(7) . . . . ?
C19 N6 C24 C25 119.1(6) . . . . ?
C19 N6 C24 C26 -112.4(6) . . . . ?
C11 C2 C3 C4 -174.6(5) . . . . ?
C36 C35 C30 N7 13.2(7) . . . . ?
C36 C35 C30 C31 -171.8(5) . . . . ?
C36 C35 C34 C33 174.5(5) . . . . ?
C5 C6 C7 C8 66.6(6) . . . . ?
C5 C6 C7 C10 -169.4(5) . . . . ?
C5 C6 C7 C9 -52.2(6) . . . . ?
C5 C4 C15 C17 117.3(6) . . . . ?
C5 C4 C15 C16 -122.6(6) . . . . ?
C5 C4 C15 C18 -3.7(8) . . . . ?
C7 C6 C5 C4 175.2(5) . . . . ?
C40 C31 C32 C33 -176.6(5) . . . . ?
C53 N12 C48 N11 179.1(4) . . . . ?
C53 N12 C48 B2 -6.1(7) . . . . ?
C53 N12 C50 C49 -178.3(5) . . . . ?
C53 N12 C50 C52 1.0(8) . . . . ?
C27 N5 C19 N6 -177.3(5) . . . . ?
C27 N5 C19 B1 6.2(8) . . . . ?
C27 N5 C20 C21 177.5(5) . . . . ?
C27 N5 C20 C22 -3.4(9) . . . . ?
C21 N6 C19 N5 -0.4(6) . . . . ?
C21 N6 C19 B1 176.2(5) . . . . ?
C21 N6 C24 C25 -64.9(8) . . . . ?
C21 N6 C24 C26 63.6(8) . . . . ?
C20 N5 C19 N6 0.2(6) . . . . ?
C20 N5 C19 B1 -176.3(5) . . . . ?
C20 N5 C27 C28 60.3(7) . . . . ?
C20 N5 C27 C29 -69.0(7) . . . . ?
C51 C49 C50 N12 -178.7(5) . . . . ?
C51 C49 C50 C52 2.0(10) . . . . ?
C24 N6 C19 N5 176.2(5) . . . . ?
C24 N6 C19 B1 -7.3(8) . . . . ?
C24 N6 C21 C20 -176.1(6) . . . . ?
C24 N6 C21 C23 6.4(11) . . . . ?
B2 N7 N8 N9 3.1(5) . . . . ?
B2 N7 C30 C35 76.0(7) . . . . ?
B2 N7 C30 C31 -99.0(6) . . . . ?
B2 N10 N9 N8 -2.5(6) . . . . ?
B1 N1 N2 N3 3.0(6) . . . . ?
B1 N1 C1 C6 79.6(7) . . . . ?
B1 N1 C1 C2 -95.8(6) . . . . ?
B1 N4 N3 N2 -3.2(6) . . . . ?
C23 C21 C20 N5 177.2(7) . . . . ?
C23 C21 C20 C22 -1.9(12) . . . . ?
